data_1511898
loop_
_publ_author_name
'Newhouse, Timothy R.'
'Kaib, Philip S. J.'
'Gross, Andrew W.'
'Corey, E. J.'

_publ_section_title
;
 Versatile Approaches for the Synthesis of Fused-Ring \g-Lactones
 Utilizing Cyclopropane Intermediates
;
_journal_issue 7
_journal_name_full 'Organic Letters'
_journal_page_first 1591
_journal_paper_doi 10.1021/ol400362t
_journal_volume 15
_journal_year 2013
_chemical_formula_sum 'C12 H10 O4'
_chemical_formula_weight 218.20
_chemical_name_systematic
; 
 ? 
;
_space_group_IT_number 14
_symmetry_cell_setting monoclinic
_symmetry_space_group_name_Hall '-P 2ybc'
_symmetry_space_group_name_H-M 'P 1 21/c 1'
_atom_sites_solution_hydrogens geom
_atom_sites_solution_primary direct
_atom_sites_solution_secondary difmap
_audit_creation_method SHELXL-97
_cell_angle_alpha 90.00
_cell_angle_beta 99.641(2)
_cell_angle_gamma 90.00
_cell_formula_units_Z 4
_cell_length_a 6.4936(3)
_cell_length_b 15.2903(7)
_cell_length_c 9.7857(5)
_cell_measurement_reflns_used 9957
_cell_measurement_temperature 100(2)
_cell_measurement_theta_max 28.7
_cell_measurement_theta_min 2.5
_cell_volume 957.89(8)
_computing_cell_refinement 'SAINT 7.46A (Bruker-AXS, 2009)'
_computing_data_collection 'APEX2 v2009.3.0 (Bruker-AXS, 2009)'
_computing_data_reduction 'SAINT 7.46A (Bruker-AXS, 2009)'
_computing_molecular_graphics 'Bruker SHELXTL (Sheldrick, 2008)'
_computing_publication_material 'Bruker SHELXTL (Sheldrick, 2008)'
_computing_structure_refinement 'SHELXL-97 (Sheldrick, 2008)'
_computing_structure_solution 'SHELXS-97 (Sheldrick, 2008)'
_diffrn_ambient_temperature 100(2)
_diffrn_measured_fraction_theta_full 1.000
_diffrn_measured_fraction_theta_max 1.000
_diffrn_measurement_device_type
;
Bruker D8 goniometer with CCD area detector  
;
_diffrn_measurement_method 'omega and phi scans'
_diffrn_radiation_monochromator graphite
_diffrn_radiation_source 'fine-focus sealed tube'
_diffrn_radiation_type MoK\a
_diffrn_radiation_wavelength 0.71073
_diffrn_reflns_av_R_equivalents 0.0339
_diffrn_reflns_av_sigmaI/netI 0.0135
_diffrn_reflns_limit_h_max 8
_diffrn_reflns_limit_h_min -8
_diffrn_reflns_limit_k_max 20
_diffrn_reflns_limit_k_min -20
_diffrn_reflns_limit_l_max 13
_diffrn_reflns_limit_l_min -13
_diffrn_reflns_number 33445
_diffrn_reflns_theta_full 28.76
_diffrn_reflns_theta_max 28.76
_diffrn_reflns_theta_min 2.50
_exptl_absorpt_coefficient_mu 0.115
_exptl_absorpt_correction_T_max 0.9775
_exptl_absorpt_correction_T_min 0.9599
_exptl_absorpt_correction_type multi-scan
_exptl_absorpt_process_details SADABS
_exptl_crystal_colour colorless
_exptl_crystal_density_diffrn 1.513
_exptl_crystal_density_method 'not measured'
_exptl_crystal_description block
_exptl_crystal_F_000 456
_exptl_crystal_size_max 0.36
_exptl_crystal_size_mid 0.24
_exptl_crystal_size_min 0.20
_refine_diff_density_max 0.391
_refine_diff_density_min -0.213
_refine_diff_density_rms 0.046
_refine_ls_extinction_method none
_refine_ls_goodness_of_fit_ref 1.027
_refine_ls_hydrogen_treatment constr
_refine_ls_matrix_type full
_refine_ls_number_parameters 145
_refine_ls_number_reflns 2493
_refine_ls_number_restraints 0
_refine_ls_restrained_S_all 1.027
_refine_ls_R_factor_all 0.0374
_refine_ls_R_factor_gt 0.0350
_refine_ls_shift/su_max 0.001
_refine_ls_shift/su_mean 0.000
_refine_ls_structure_factor_coef Fsqd
_refine_ls_weighting_details 'calc w=1/[\s^2^(Fo^2^)+(0.0458P)^2^+0.4390P] where P=(Fo^2^+2Fc^2^)/3'
_refine_ls_weighting_scheme calc
_refine_ls_wR_factor_gt 0.0907
_refine_ls_wR_factor_ref 0.0922
_reflns_number_gt 2310
_reflns_number_total 2493
_reflns_threshold_expression >2sigma(I)
_cod_data_source_file ol400362t_si_004.cif
_cod_data_source_block 4-237-10
_cod_depositor_comments
;
The following automatic conversions were performed:

'_symmetry_cell_setting' value 'Monoclinic' changed to 'monoclinic'
according to /home/saulius/struct/CIF-dictionaries/cif_core.dic
dictionary named 'cif_core.dic' version 2.4.2 from 2011-04-26.

Automatic conversion script
Id: cif_fix_values 1891 2012-01-12 08:04:46Z andrius 
;
_cod_original_sg_symbol_H-M P21/c
_cod_database_code 1511898

loop_
_symmetry_equiv_pos_as_xyz
'x, y, z'
'-x, y+1/2, -z+1/2'
'-x, -y, -z'
'x, -y-1/2, z-1/2'

loop_
_atom_site_label
_atom_site_type_symbol
_atom_site_fract_x
_atom_site_fract_y
_atom_site_fract_z
_atom_site_U_iso_or_equiv
_atom_site_adp_type
_atom_site_occupancy
_atom_site_symmetry_multiplicity
_atom_site_calc_flag
_atom_site_refinement_flags
C1 C -0.10092(16) 0.91335(7) 0.10558(10) 0.0154(2) Uani 1 1 d .
C2 C -0.00485(15) 0.82468(6) 0.08189(10) 0.01452(19) Uani 1 1 d .
H2 H -0.0524 0.7781 0.1412 0.017 Uiso 1 1 calc R
C3 C -0.04859(17) 0.80023(7) -0.07144(10) 0.0169(2) Uani 1 1 d .
C4 C 0.29886(16) 0.84374(7) -0.02648(10) 0.0169(2) Uani 1 1 d .
H4A H 0.3289 0.9049 -0.0497 0.020 Uiso 1 1 calc R
H4B H 0.4264 0.8083 -0.0267 0.020 Uiso 1 1 calc R
C5 C 0.23001(15) 0.83932(6) 0.11651(10) 0.01383(19) Uani 1 1 d .
H5 H 0.3009 0.7903 0.1737 0.017 Uiso 1 1 calc R
C6 C 0.25159(15) 0.92640(6) 0.19777(10) 0.01341(19) Uani 1 1 d .
H6 H 0.3626 0.9630 0.1665 0.016 Uiso 1 1 calc R
C7 C 0.30371(15) 0.91257(6) 0.35268(10) 0.01357(19) Uani 1 1 d .
C8 C 0.51026(15) 0.89233(7) 0.40776(10) 0.0162(2) Uani 1 1 d .
H8 H 0.6121 0.8897 0.3486 0.019 Uiso 1 1 calc R
C9 C 0.56821(16) 0.87602(7) 0.54853(11) 0.0180(2) Uani 1 1 d .
H9 H 0.7092 0.8621 0.5853 0.022 Uiso 1 1 calc R
C10 C 0.41991(17) 0.88005(7) 0.63576(10) 0.0181(2) Uani 1 1 d .
H10 H 0.4594 0.8690 0.7321 0.022 Uiso 1 1 calc R
C11 C 0.21395(17) 0.90020(7) 0.58151(11) 0.0184(2) Uani 1 1 d .
H11 H 0.1126 0.9031 0.6410 0.022 Uiso 1 1 calc R
C12 C 0.15514(16) 0.91621(7) 0.43979(10) 0.0162(2) Uani 1 1 d .
H12 H 0.0139 0.9296 0.4029 0.019 Uiso 1 1 calc R
O1 O 0.04999(11) 0.96989(5) 0.16105(7) 0.01589(16) Uani 1 1 d .
O2 O -0.28158(12) 0.93385(5) 0.08107(8) 0.02257(18) Uani 1 1 d .
O3 O -0.21011(13) 0.77598(6) -0.13866(8) 0.02428(19) Uani 1 1 d .
O4 O 0.12643(12) 0.80906(5) -0.12630(7) 0.01849(17) Uani 1 1 d .

loop_
_atom_site_aniso_label
_atom_site_aniso_U_11
_atom_site_aniso_U_22
_atom_site_aniso_U_33
_atom_site_aniso_U_23
_atom_site_aniso_U_13
_atom_site_aniso_U_12
C1 0.0165(4) 0.0180(5) 0.0120(4) 0.0017(3) 0.0035(3) 0.0005(3)
C2 0.0167(4) 0.0147(4) 0.0123(4) 0.0011(3) 0.0026(3) -0.0009(3)
C3 0.0218(5) 0.0147(4) 0.0139(4) 0.0004(3) 0.0021(4) -0.0010(4)
C4 0.0164(5) 0.0211(5) 0.0134(4) -0.0023(4) 0.0036(3) 0.0001(4)
C5 0.0157(4) 0.0139(4) 0.0119(4) -0.0001(3) 0.0021(3) 0.0018(3)
C6 0.0134(4) 0.0139(4) 0.0129(4) 0.0000(3) 0.0022(3) 0.0015(3)
C7 0.0158(4) 0.0124(4) 0.0124(4) -0.0010(3) 0.0018(3) -0.0008(3)
C8 0.0158(5) 0.0178(5) 0.0155(4) -0.0007(4) 0.0040(3) 0.0010(3)
C9 0.0172(5) 0.0187(5) 0.0169(5) 0.0001(4) -0.0004(4) 0.0014(4)
C10 0.0241(5) 0.0165(5) 0.0133(4) 0.0007(3) 0.0020(4) -0.0010(4)
C11 0.0211(5) 0.0195(5) 0.0161(5) -0.0001(4) 0.0071(4) -0.0014(4)
C12 0.0152(4) 0.0172(4) 0.0163(4) -0.0005(4) 0.0032(3) -0.0004(3)
O1 0.0159(3) 0.0150(3) 0.0162(3) -0.0003(3) 0.0010(3) 0.0029(3)
O2 0.0157(4) 0.0274(4) 0.0246(4) 0.0009(3) 0.0034(3) 0.0033(3)
O3 0.0242(4) 0.0276(4) 0.0194(4) -0.0026(3) -0.0011(3) -0.0058(3)
O4 0.0210(4) 0.0221(4) 0.0125(3) -0.0021(3) 0.0031(3) -0.0020(3)

loop_
_atom_type_symbol
_atom_type_description
_atom_type_scat_dispersion_real
_atom_type_scat_dispersion_imag
_atom_type_scat_source
C C 0.0033 0.0016 'International Tables Vol C Tables 4.2.6.8 and 6.1.1.4'
H H 0.0000 0.0000 'International Tables Vol C Tables 4.2.6.8 and 6.1.1.4'
O O 0.0106 0.0060 'International Tables Vol C Tables 4.2.6.8 and 6.1.1.4'

loop_
_geom_angle_atom_site_label_1
_geom_angle_atom_site_label_2
_geom_angle_atom_site_label_3
_geom_angle
O2 C1 O1 122.19(9)
O2 C1 C2 127.80(10)
O1 C1 C2 110.00(8)
C5 C2 C3 105.63(8)
C5 C2 C1 104.80(8)
C3 C2 C1 110.70(8)
O3 C3 O4 122.20(10)
O3 C3 C2 128.06(10)
O4 C3 C2 109.74(8)
O4 C4 C5 106.60(8)
C2 C5 C4 103.69(8)
C2 C5 C6 104.02(8)
C4 C5 C6 114.50(8)
O1 C6 C7 110.60(8)
O1 C6 C5 105.41(7)
C7 C6 C5 112.41(8)
C12 C7 C8 119.54(9)
C12 C7 C6 123.16(9)
C8 C7 C6 117.27(8)
C9 C8 C7 120.46(9)
C8 C9 C10 120.03(10)
C11 C10 C9 119.78(9)
C10 C11 C12 120.27(9)
C7 C12 C11 119.92(9)
C1 O1 C6 111.60(7)
C3 O4 C4 112.06(8)

loop_
_geom_bond_atom_site_label_1
_geom_bond_atom_site_label_2
_geom_bond_distance
C1 O2 1.1990(13)
C1 O1 1.3506(12)
C1 C2 1.5262(14)
C2 C5 1.5224(13)
C2 C3 1.5261(13)
C3 O3 1.1996(13)
C3 O4 1.3426(13)
C4 O4 1.4569(12)
C4 C5 1.5401(13)
C5 C6 1.5452(13)
C6 O1 1.4586(11)
C6 C7 1.5117(13)
C7 C12 1.3914(13)
C7 C8 1.3939(13)
C8 C9 1.3884(14)
C9 C10 1.3911(15)
C10 C11 1.3884(15)
C11 C12 1.3971(14)

loop_
_geom_torsion_atom_site_label_1
_geom_torsion_atom_site_label_2
_geom_torsion_atom_site_label_3
_geom_torsion_atom_site_label_4
_geom_torsion
O2 C1 C2 C5 173.92(10)
O1 C1 C2 C5 -6.16(10)
O2 C1 C2 C3 60.48(13)
O1 C1 C2 C3 -119.60(9)
C5 C2 C3 O3 173.03(10)
C1 C2 C3 O3 -74.06(13)
C5 C2 C3 O4 -6.62(11)
C1 C2 C3 O4 106.29(9)
C3 C2 C5 C4 13.00(10)
C1 C2 C5 C4 -103.97(8)
C3 C2 C5 C6 133.04(8)
C1 C2 C5 C6 16.07(9)
O4 C4 C5 C2 -15.07(10)
O4 C4 C5 C6 -127.71(8)
C2 C5 C6 O1 -20.42(9)
C4 C5 C6 O1 92.03(9)
C2 C5 C6 C7 100.14(9)
C4 C5 C6 C7 -147.41(8)
O1 C6 C7 C12 17.94(13)
C5 C6 C7 C12 -99.58(11)
O1 C6 C7 C8 -164.32(8)
C5 C6 C7 C8 78.16(11)
C12 C7 C8 C9 -0.12(15)
C6 C7 C8 C9 -177.95(9)
C7 C8 C9 C10 -0.18(15)
C8 C9 C10 C11 0.16(15)
C9 C10 C11 C12 0.16(16)
C8 C7 C12 C11 0.43(15)
C6 C7 C12 C11 178.13(9)
C10 C11 C12 C7 -0.46(15)
O2 C1 O1 C6 172.45(9)
C2 C1 O1 C6 -7.47(10)
C7 C6 O1 C1 -103.93(9)
C5 C6 O1 C1 17.81(10)
O3 C3 O4 C4 176.94(10)
C2 C3 O4 C4 -3.38(11)
C5 C4 O4 C3 11.93(11)
